data_4061326
_journal_name_full Organometallics
_journal_paper_doi 10.1021/om030543s
_journal_year 2004
_chemical_formula_moiety 'C20 H29 N S Si Ti'
_chemical_formula_sum 'C20 H29 N S Si Ti'
_chemical_formula_weight 391.49
_space_group_IT_number 60
_symmetry_cell_setting orthorhombic
_symmetry_Int_Tables_number 60
_symmetry_space_group_name_Hall '-P 2n 2ab'
_symmetry_space_group_name_H-M 'P b c n'
_cell_angle_alpha 90
_cell_angle_beta 90
_cell_angle_gamma 90
_cell_formula_units_Z 8
_cell_length_a 23.208(5)
_cell_length_b 12.423(3)
_cell_length_c 14.280(3)
_cell_measurement_temperature 295(2)
_cell_volume 4117.1(16)
_diffrn_ambient_temperature 295(2)
_exptl_crystal_density_diffrn 1.263
_cod_database_code 4061326

loop_
_symmetry_equiv_pos_as_xyz
'x, y, z'
'-x+1/2, -y+1/2, z+1/2'
'x+1/2, -y+1/2, -z'
'-x, y, -z+1/2'
'-x, -y, -z'
'x-1/2, y-1/2, -z-1/2'
'-x-1/2, y-1/2, z'
'x, -y, z-1/2'

loop_
_atom_site_label
_atom_site_type_symbol
_atom_site_fract_x
_atom_site_fract_y
_atom_site_fract_z
_atom_site_U_iso_or_equiv
_atom_site_adp_type
_atom_site_occupancy
_atom_site_symmetry_multiplicity
_atom_site_calc_flag
_atom_site_refinement_flags
_atom_site_disorder_assembly
_atom_site_disorder_group
Ti1 Ti 0.90880(2) 0.24240(4) 0.02662(4) 0.02335(18) Uani 1 1 d . . .
S1 S 0.86937(4) 0.07842(7) 0.22264(6) 0.0368(3) Uani 1 1 d . . .
C2 C 0.91254(16) -0.0284(3) 0.1821(2) 0.0350(9) Uani 1 1 d . . .
C3 C 0.96141(16) 0.0065(3) 0.1405(2) 0.0324(9) Uani 1 1 d . . .
H3 H 0.9894 -0.0392 0.1160 0.039 Uiso 1 1 calc R . .
C3a C 0.96552(15) 0.1224(3) 0.1382(2) 0.0294(8) Uani 1 1 d . . .
C3b C 1.00456(14) 0.2056(3) 0.1091(2) 0.0276(8) Uani 1 1 d . . .
C4 C 1.05883(15) 0.2039(3) 0.0648(2) 0.0337(9) Uani 1 1 d . . .
H4 H 1.0758 0.1389 0.0479 0.040 Uiso 1 1 calc R . .
C5 C 1.08614(16) 0.2991(3) 0.0470(3) 0.0371(9) Uani 1 1 d . . .
H5 H 1.1219 0.2986 0.0175 0.045 Uiso 1 1 calc R . .
C6 C 1.06112(16) 0.3979(3) 0.0727(3) 0.0364(9) Uani 1 1 d . . .
H6 H 1.0808 0.4614 0.0595 0.044 Uiso 1 1 calc R . .
C7 C 1.00894(14) 0.4033(3) 0.1161(2) 0.0269(8) Uani 1 1 d . . .
H7 H 0.9931 0.4695 0.1323 0.032 Uiso 1 1 calc R . .
C7a C 0.97907(14) 0.3062(3) 0.1365(2) 0.0255(8) Uani 1 1 d . . .
C8 C 0.92278(15) 0.2885(3) 0.1788(2) 0.0281(8) Uani 1 1 d . . .
C8a C 0.91833(14) 0.1726(3) 0.1816(2) 0.0287(8) Uani 1 1 d . . .
C9 C 0.89242(18) -0.1417(3) 0.1953(3) 0.0458(10) Uani 1 1 d . . .
H91 H 0.8584 -0.1536 0.1585 0.055 Uiso 1 1 calc R . .
H92 H 0.8838 -0.1536 0.2602 0.055 Uiso 1 1 calc R . .
H93 H 0.9221 -0.1905 0.1758 0.055 Uiso 1 1 calc R . .
Si1 Si 0.85922(4) 0.37843(8) 0.16583(7) 0.0302(3) Uani 1 1 d . . .
C10 C 0.80160(17) 0.3429(3) 0.2515(3) 0.0470(10) Uani 1 1 d . . .
H101 H 0.7684 0.3874 0.2407 0.056 Uiso 1 1 calc R . .
H102 H 0.8155 0.3545 0.3140 0.056 Uiso 1 1 calc R . .
H103 H 0.7912 0.2687 0.2439 0.056 Uiso 1 1 calc R . .
C11 C 0.87849(17) 0.5232(3) 0.1802(3) 0.0399(10) Uani 1 1 d . . .
H111 H 0.9002 0.5469 0.1267 0.048 Uiso 1 1 calc R . .
H112 H 0.9013 0.5321 0.2357 0.048 Uiso 1 1 calc R . .
H113 H 0.8439 0.5653 0.1854 0.048 Uiso 1 1 calc R . .
N1 N 0.84552(11) 0.3394(2) 0.05027(19) 0.0269(7) Uani 1 1 d . . .
C12 C 0.79402(15) 0.3688(3) -0.0066(2) 0.0316(8) Uani 1 1 d . . .
C13 C 0.74498(17) 0.2925(3) 0.0167(3) 0.0540(11) Uani 1 1 d . . .
H131 H 0.7564 0.2200 0.0029 0.065 Uiso 1 1 calc R . .
H132 H 0.7118 0.3109 -0.0200 0.065 Uiso 1 1 calc R . .
H133 H 0.7358 0.2984 0.0821 0.065 Uiso 1 1 calc R . .
C14 C 0.77611(18) 0.4848(3) 0.0138(3) 0.0540(12) Uani 1 1 d . . .
H141 H 0.7649 0.4910 0.0783 0.065 Uiso 1 1 calc R . .
H142 H 0.7442 0.5040 -0.0256 0.065 Uiso 1 1 calc R . .
H143 H 0.8079 0.5321 0.0015 0.065 Uiso 1 1 calc R . .
C15 C 0.80779(17) 0.3607(3) -0.1103(3) 0.0464(11) Uani 1 1 d . . .
H151 H 0.8386 0.4093 -0.1254 0.056 Uiso 1 1 calc R . .
H152 H 0.7742 0.3792 -0.1462 0.056 Uiso 1 1 calc R . .
H153 H 0.8193 0.2884 -0.1250 0.056 Uiso 1 1 calc R . .
C16 C 0.87557(15) 0.0978(3) -0.0288(2) 0.0328(8) Uani 1 1 d . . .
H161 H 0.8624 0.0527 0.0214 0.039 Uiso 1 1 calc R . .
H162 H 0.9052 0.0613 -0.0632 0.039 Uiso 1 1 calc R . .
H163 H 0.8439 0.1138 -0.0698 0.039 Uiso 1 1 calc R . .
C17 C 0.95632(14) 0.2965(3) -0.0899(2) 0.0297(8) Uani 1 1 d . . .
H171 H 0.9309 0.3313 -0.1335 0.036 Uiso 1 1 calc R . .
H172 H 0.9745 0.2363 -0.1199 0.036 Uiso 1 1 calc R . .
H173 H 0.9852 0.3467 -0.0696 0.036 Uiso 1 1 calc R . .

loop_
_atom_site_aniso_label
_atom_site_aniso_U_11
_atom_site_aniso_U_22
_atom_site_aniso_U_33
_atom_site_aniso_U_23
_atom_site_aniso_U_13
_atom_site_aniso_U_12
Ti1 0.0240(3) 0.0202(3) 0.0258(3) -0.0010(3) -0.0011(3) 0.0005(2)
S1 0.0440(6) 0.0328(5) 0.0335(5) 0.0058(4) 0.0044(4) -0.0060(4)
C2 0.044(2) 0.028(2) 0.033(2) 0.0069(16) -0.0063(18) -0.0009(17)
C3 0.038(2) 0.026(2) 0.033(2) 0.0022(16) -0.0072(17) 0.0029(16)
C3a 0.032(2) 0.024(2) 0.0323(19) 0.0040(16) -0.0059(16) 0.0031(16)
C3b 0.0277(19) 0.0258(19) 0.0292(19) -0.0008(15) -0.0076(15) 0.0007(15)
C4 0.029(2) 0.030(2) 0.042(2) -0.0002(17) -0.0053(17) 0.0056(16)
C5 0.027(2) 0.038(2) 0.047(2) 0.0010(18) -0.0020(17) -0.0012(17)
C6 0.034(2) 0.033(2) 0.042(2) 0.0004(18) -0.0073(17) -0.0076(17)
C7 0.031(2) 0.0209(19) 0.0283(19) -0.0033(15) -0.0035(15) 0.0005(15)
C7a 0.0270(19) 0.0256(19) 0.0240(17) -0.0023(15) -0.0055(14) -0.0018(15)
C8 0.035(2) 0.0285(19) 0.0212(18) -0.0019(15) -0.0027(15) -0.0022(15)
C8a 0.031(2) 0.029(2) 0.0258(19) 0.0022(15) -0.0039(15) -0.0009(16)
C9 0.058(3) 0.032(2) 0.047(2) 0.0093(19) -0.004(2) -0.0073(19)
Si1 0.0327(6) 0.0271(6) 0.0307(5) -0.0029(4) 0.0057(4) 0.0016(4)
C10 0.048(3) 0.049(2) 0.043(2) -0.002(2) 0.0138(19) 0.001(2)
C11 0.046(3) 0.035(2) 0.039(2) -0.0088(18) 0.0014(18) 0.0037(18)
N1 0.0258(16) 0.0233(15) 0.0317(16) -0.0001(12) 0.0000(12) 0.0000(12)
C12 0.025(2) 0.028(2) 0.041(2) 0.0000(16) -0.0028(15) 0.0016(15)
C13 0.035(2) 0.060(3) 0.068(3) 0.002(2) -0.002(2) -0.012(2)
C14 0.039(2) 0.043(2) 0.080(3) -0.005(2) -0.016(2) 0.0146(19)
C15 0.040(2) 0.055(3) 0.045(2) 0.005(2) -0.0127(19) 0.004(2)
C16 0.035(2) 0.029(2) 0.035(2) -0.0008(17) -0.0036(17) -0.0058(16)
C17 0.029(2) 0.0289(19) 0.0315(19) 0.0017(16) -0.0034(16) -0.0016(15)

loop_
_geom_bond_atom_site_label_1
_geom_bond_atom_site_label_2
_geom_bond_distance
_geom_bond_site_symmetry_2
_geom_bond_publ_flag
Ti1 cp1 2.1063(15) . ?
Ti1 C3a 2.548(3) . ?
Ti1 C3b 2.556(3) . ?
Ti1 C7a 2.398(3) . ?
Ti1 C8 2.270(3) . ?
Ti1 C8a 2.388(3) . ?
Ti1 N1 1.929(3) . ?
Ti1 C16 2.109(3) . ?
Ti1 C17 2.107(3) . ?
S1 C2 1.761(4) . ?
S1 C8a 1.733(3) . ?
C2 C3 1.352(5) . ?
C2 C9 1.495(5) . ?
C3 C3a 1.443(5) . ?
C3a C3b 1.436(5) . ?
C3a C8a 1.404(5) . ?
C3b C4 1.410(5) . ?
C3b C7a 1.437(5) . ?
C4 C5 1.366(5) . ?
C5 C6 1.406(5) . ?
C6 C7 1.363(5) . ?
C7 C7a 1.421(4) . ?
C7a C8 1.456(5) . ?
C8 C8a 1.444(5) . ?
C8 Si1 1.860(4) . ?
Si1 C10 1.865(4) . ?
Si1 C11 1.865(4) . ?
Si1 N1 1.749(3) . ?
N1 C12 1.491(4) . ?
C12 C13 1.518(5) . ?
C12 C14 1.528(5) . ?
C12 C15 1.518(5) . ?
